data_8100574
loop_
_publ_author_name
'Ramazani, Ali'
'Morsali, Ali'
'Fahimeh, Jamali'
'Gouranlou, Farideh'
'Jalilian, Amir Reza'

_publ_section_title
;
Crystal structure of N-[3-(2,4-dimethyl-1,3-thiazol-5-yl)-5-(methylsulfanyl)-
4H-1,2,4-triazol-4-yl]phenyl-N,N-dimethylamine hydrate, C~16~H~19~N~5~S~2~ 
&#x00B7; 0.5H~2~O
;
_journal_issue 1
_journal_name_full 'Zeitschrift f\"ur Kristallographie - New Crystal Structures'
_journal_page_first 74
_journal_page_last 76
_journal_volume 217
_journal_year 2002
_chemical_formula_moiety 'C16 H19 N5 S2, 0.50(H2 O)'
_chemical_formula_sum 'C16 H20 N5 O0.5 S2'
_chemical_formula_weight 354.49
_chemical_melting_point 125
_space_group_IT_number 14
_symmetry_cell_setting monoclinic
_symmetry_space_group_name_Hall '-P 2yn'
_symmetry_space_group_name_H-M 'P 1 21/n 1'
_cell_angle_alpha 90.00
_cell_angle_beta 93.055(3)
_cell_angle_gamma 90.00
_cell_formula_units_Z 8
_cell_length_a 8.4026(9)
_cell_length_b 27.386(3)
_cell_length_c 15.0107(17)
_cell_measurement_temperature 110(2)
_cell_volume 3449.3(7)
_diffrn_ambient_temperature 110(2)
_exptl_crystal_density_diffrn 1.365
_cod_depositor_comments
;
The following automatic conversions were performed:
'_symmetry_cell_setting' value 'Monoclinic' changed to 'monoclinic'
according to '/home/saulius/struct/CIF-dictionaries/cif_core.dic'
dictionary named 'cif_core.dic' version 2.4.1 from 2010-06-29.

Automatic conversion script
Id: cif_fix_enum 1527 2010-12-29 10:47:43Z saulius 
;
_cod_original_sg_symbol_H-M 'P 21/n'
_cod_original_formula_sum 'C16 H20 N5 O0.50 S2'
_cod_database_code 8100574

loop_
_symmetry_equiv_pos_as_xyz
'x, y, z'
'-x+1/2, y+1/2, -z+1/2'
'-x, -y, -z'
'x-1/2, -y-1/2, z-1/2'

loop_
_atom_site_label
_atom_site_type_symbol
_atom_site_fract_x
_atom_site_fract_y
_atom_site_fract_z
_atom_site_U_iso_or_equiv
_atom_site_adp_type
_atom_site_occupancy
_atom_site_symmetry_multiplicity
_atom_site_calc_flag
_atom_site_refinement_flags
_atom_site_disorder_assembly
_atom_site_disorder_group
S1 S 0.24047(7) 0.36239(2) 1.08988(4) 0.02402(15) Uani 1 4 d . . .
S2 S 0.05131(8) 0.18635(2) 0.88420(4) 0.02730(16) Uani 1 4 d . . .
C1 C 0.2131(3) 0.42425(8) 1.10658(16) 0.0233(5) Uani 1 4 d . . .
N2 N 0.0921(2) 0.44291(7) 1.06027(13) 0.0245(4) Uani 1 4 d . . .
C3 C 0.0138(3) 0.40812(9) 1.00740(15) 0.0233(5) Uani 1 4 d . . .
C4 C 0.0761(3) 0.36193(8) 1.01449(15) 0.0209(5) Uani 1 4 d . . .
C5 C 0.0166(3) 0.31845(8) 0.96757(15) 0.0207(5) Uani 1 4 d . . .
N6 N -0.1179(2) 0.31677(7) 0.91856(13) 0.0233(4) Uani 1 4 d . . .
N7 N -0.1315(2) 0.27000(7) 0.88164(13) 0.0230(4) Uani 1 4 d . . .
C8 C -0.0040(3) 0.24586(8) 0.91019(15) 0.0211(5) Uani 1 4 d . . .
N9 N 0.0931(2) 0.27389(7) 0.96556(12) 0.0203(4) Uani 1 4 d . . .
C9 C 0.3212(4) 0.45356(10) 1.16792(19) 0.0304(6) Uani 1 4 d . . .
H9A H 0.278(4) 0.4810(12) 1.183(2) 0.043(9) Uiso 1 4 d . . .
H9B H 0.324(4) 0.4424(13) 1.229(2) 0.057(10) Uiso 1 4 d . . .
H9C H 0.428(5) 0.4577(13) 1.148(2) 0.067(11) Uiso 1 4 d . . .
C10 C -0.1252(4) 0.42457(11) 0.9486(2) 0.0334(6) Uani 1 4 d . . .
H10A H -0.125(4) 0.4568(12) 0.9462(18) 0.038(8) Uiso 1 4 d . . .
H10B H -0.221(4) 0.4125(10) 0.9703(18) 0.033(8) Uiso 1 4 d . . .
H10C H -0.126(4) 0.4112(13) 0.893(2) 0.068(12) Uiso 1 4 d . . .
C11 C -0.1114(4) 0.17154(10) 0.80664(19) 0.0299(6) Uani 1 4 d . . .
H11A H -0.123(3) 0.1948(9) 0.7599(15) 0.016(6) Uiso 1 4 d . . .
H11B H -0.083(4) 0.1407(13) 0.780(2) 0.059(10) Uiso 1 4 d . . .
H11C H -0.214(4) 0.1682(10) 0.8363(18) 0.034(8) Uiso 1 4 d . . .
C12 C 0.2381(3) 0.25662(8) 1.01094(14) 0.0191(5) Uani 1 4 d . . .
C13 C 0.3732(3) 0.25038(8) 0.96408(16) 0.0227(5) Uani 1 4 d . . .
H13 H 0.373(3) 0.2583(8) 0.9036(16) 0.017(6) Uiso 1 4 d . . .
C14 C 0.5100(3) 0.23103(9) 1.00513(16) 0.0227(5) Uani 1 4 d . . .
H14 H 0.599(3) 0.2294(9) 0.9729(16) 0.023(7) Uiso 1 4 d . . .
C15 C 0.5134(3) 0.21631(8) 1.09557(16) 0.0220(5) Uani 1 4 d . . .
C16 C 0.3749(3) 0.22360(8) 1.14241(16) 0.0221(5) Uani 1 4 d . . .
H16 H 0.371(3) 0.2156(8) 1.2025(15) 0.013(6) Uiso 1 4 d . . .
C17 C 0.2380(3) 0.24298(8) 1.09999(15) 0.0206(5) Uani 1 4 d . . .
H17 H 0.150(3) 0.2467(8) 1.1283(15) 0.011(6) Uiso 1 4 d . . .
N18 N 0.6464(3) 0.19466(9) 1.13538(14) 0.0321(5) Uani 1 4 d . . .
C19 C 0.7915(4) 0.19069(14) 1.0875(2) 0.0399(7) Uani 1 4 d . . .
H19A H 0.768(4) 0.1711(13) 1.039(2) 0.058(11) Uiso 1 4 d . . .
H19B H 0.864(5) 0.1798(15) 1.123(3) 0.080(13) Uiso 1 4 d . . .
H19C H 0.827(5) 0.2242(16) 1.067(3) 0.080(13) Uiso 1 4 d . . .
C20 C 0.6490(4) 0.17965(13) 1.2275(2) 0.0404(7) Uani 1 4 d . . .
H20A H 0.643(4) 0.2076(12) 1.270(2) 0.046(9) Uiso 1 4 d . . .
H20B H 0.731(4) 0.1614(11) 1.2383(18) 0.035(8) Uiso 1 4 d . . .
H20C H 0.561(4) 0.1583(11) 1.2410(19) 0.041(9) Uiso 1 4 d . . .
S1' S -0.49139(8) -0.03974(2) 0.87291(4) 0.02961(16) Uani 1 4 d . . .
S2' S -0.79650(8) 0.11994(2) 0.66755(5) 0.03378(18) Uani 1 4 d . . .
C1' C -0.3373(3) -0.05930(9) 0.94478(16) 0.0267(5) Uani 1 4 d . . .
N2' N -0.2359(3) -0.02550(8) 0.96937(13) 0.0276(5) Uani 1 4 d . . .
C3' C -0.2768(3) 0.01893(9) 0.93167(16) 0.0276(5) Uani 1 4 d . . .
C4' C -0.4132(3) 0.01874(8) 0.87722(15) 0.0237(5) Uani 1 4 d . . .
C5' C -0.4855(3) 0.06004(9) 0.82961(16) 0.0239(5) Uani 1 4 d . . .
N6' N -0.4301(3) 0.10515(7) 0.83368(14) 0.0301(5) Uani 1 4 d . . .
N7' N -0.5288(3) 0.13412(8) 0.77815(14) 0.0295(5) Uani 1 4 d . . .
C8' C -0.6406(3) 0.10538(9) 0.74351(16) 0.0262(5) Uani 1 4 d . . .
N9' N -0.6204(2) 0.05834(7) 0.77325(13) 0.0247(4) Uani 1 4 d . . .
C9' C -0.3275(5) -0.11055(11) 0.9766(2) 0.0373(7) Uani 1 4 d . . .
H9D H -0.279(5) -0.1139(15) 1.033(3) 0.079(13) Uiso 1 4 d . . .
H9E H -0.414(6) -0.1200(17) 0.992(3) 0.094(17) Uiso 1 4 d . . .
H9F H -0.297(5) -0.1297(15) 0.942(3) 0.070(13) Uiso 1 4 d . . .
C10' C -0.1726(4) 0.06173(12) 0.9555(2) 0.0410(8) Uani 1 4 d . . .
H10D H -0.221(5) 0.0844(15) 0.993(2) 0.073(13) Uiso 1 4 d . . .
H10E H -0.153(5) 0.0789(16) 0.909(3) 0.083(14) Uiso 1 4 d . . .
H10F H -0.072(5) 0.0541(14) 0.976(3) 0.072(12) Uiso 1 4 d . . .
C11' C -0.7549(4) 0.18375(10) 0.6540(2) 0.0373(7) Uani 1 4 d . . .
H11D H -0.769(4) 0.2032(14) 0.710(2) 0.067(11) Uiso 1 4 d . . .
H11E H -0.644(5) 0.1869(13) 0.634(2) 0.061(11) Uiso 1 4 d . . .
H11F H -0.819(5) 0.1947(14) 0.606(3) 0.077(12) Uiso 1 4 d . . .
C12' C -0.7228(3) 0.01736(8) 0.75095(16) 0.0234(5) Uani 1 4 d . . .
C13' C -0.7048(3) -0.00828(9) 0.67283(17) 0.0258(5) Uani 1 4 d . . .
H13' H -0.626(3) 0.0002(10) 0.6344(19) 0.035(8) Uiso 1 4 d . . .
C14' C -0.8007(3) -0.04810(9) 0.65225(17) 0.0258(5) Uani 1 4 d . . .
H14' H -0.785(3) -0.0640(10) 0.5996(18) 0.032(7) Uiso 1 4 d . . .
C15' C -0.9178(3) -0.06338(8) 0.71002(16) 0.0240(5) Uani 1 4 d . . .
C16' C -0.9347(3) -0.03621(9) 0.78888(16) 0.0234(5) Uani 1 4 d . . .
H16' H -1.006(3) -0.0464(9) 0.8329(17) 0.025(7) Uiso 1 4 d . . .
C17' C -0.8388(3) 0.00360(9) 0.80849(16) 0.0238(5) Uani 1 4 d . . .
H17' H -0.850(3) 0.0218(10) 0.8625(18) 0.034(8) Uiso 1 4 d . . .
N18' N -1.0126(3) -0.10320(8) 0.69007(14) 0.0304(5) Uani 1 4 d . . .
C19' C -0.9892(4) -0.13139(10) 0.61000(19) 0.0304(6) Uani 1 4 d . . .
H19D H -1.004(3) -0.1108(10) 0.5547(17) 0.027(7) Uiso 1 4 d . . .
H19E H -0.890(3) -0.1450(10) 0.6085(17) 0.025(7) Uiso 1 4 d . . .
H19F H -1.061(4) -0.1564(13) 0.605(2) 0.052(10) Uiso 1 4 d . . .
C20' C -1.1323(3) -0.11851(11) 0.74959(19) 0.0312(6) Uani 1 4 d . . .
H20D H -1.087(4) -0.1250(11) 0.807(2) 0.040(8) Uiso 1 4 d . . .
H20E H -1.206(4) -0.0928(12) 0.7601(19) 0.042(8) Uiso 1 4 d . . .
H20F H -1.181(4) -0.1461(13) 0.724(2) 0.052(10) Uiso 1 4 d . . .
O1W O -0.4525(3) 0.24303(7) 0.77919(13) 0.0316(4) Uani 1 4 d . . .
H1WA H -0.366(5) 0.2482(14) 0.808(3) 0.074(14) Uiso 1 4 d . . .
H1WB H -0.474(4) 0.2097(15) 0.775(2) 0.071(12) Uiso 1 4 d . . .

loop_
_atom_site_aniso_label
_atom_site_aniso_U_11
_atom_site_aniso_U_22
_atom_site_aniso_U_33
_atom_site_aniso_U_23
_atom_site_aniso_U_13
_atom_site_aniso_U_12
S1 0.0227(3) 0.0218(3) 0.0269(3) -0.0027(2) -0.0056(2) 0.0026(2)
S2 0.0268(3) 0.0217(3) 0.0325(3) -0.0046(2) -0.0069(3) 0.0026(2)
C1 0.0231(12) 0.0180(11) 0.0287(12) -0.0023(9) 0.0011(10) -0.0011(9)
N2 0.0226(11) 0.0205(9) 0.0301(11) -0.0003(8) -0.0016(8) -0.0004(8)
C3 0.0195(12) 0.0246(12) 0.0254(12) -0.0004(9) -0.0022(9) -0.0014(10)
C4 0.0149(11) 0.0256(11) 0.0220(11) 0.0002(9) -0.0013(9) -0.0002(9)
C5 0.0176(11) 0.0224(11) 0.0219(11) 0.0013(9) 0.0009(9) 0.0025(9)
N6 0.0202(10) 0.0221(10) 0.0271(10) -0.0023(8) -0.0034(8) 0.0012(8)
N7 0.0224(11) 0.0202(9) 0.0261(10) -0.0018(8) -0.0022(8) 0.0006(8)
C8 0.0208(12) 0.0198(11) 0.0226(11) -0.0006(9) -0.0013(9) -0.0018(9)
N9 0.0178(10) 0.0209(9) 0.0217(9) -0.0008(7) -0.0026(8) 0.0012(8)
C9 0.0320(16) 0.0250(13) 0.0331(15) -0.0056(11) -0.0084(12) 0.0006(12)
C10 0.0311(16) 0.0244(13) 0.0429(17) 0.0010(12) -0.0149(13) 0.0027(12)
C11 0.0306(15) 0.0250(13) 0.0330(14) -0.0025(11) -0.0079(12) -0.0037(11)
C12 0.0168(11) 0.0169(10) 0.0230(11) -0.0008(8) -0.0036(9) 0.0017(9)
C13 0.0241(13) 0.0217(11) 0.0223(12) 0.0004(9) 0.0000(9) -0.0011(10)
C14 0.0189(12) 0.0233(12) 0.0259(12) -0.0011(9) 0.0024(10) -0.0004(10)
C15 0.0185(12) 0.0189(10) 0.0279(12) -0.0006(9) -0.0052(9) 0.0012(9)
C16 0.0265(13) 0.0191(11) 0.0201(11) 0.0024(9) -0.0025(9) -0.0004(9)
C17 0.0176(12) 0.0209(11) 0.0235(11) -0.0016(9) 0.0026(9) -0.0017(9)
N18 0.0233(11) 0.0419(13) 0.0307(11) 0.0048(10) -0.0019(9) 0.0108(10)
C19 0.0258(15) 0.053(2) 0.0412(17) 0.0021(15) 0.0013(13) 0.0146(15)
C20 0.0353(18) 0.0516(19) 0.0335(15) 0.0044(14) -0.0050(13) 0.0185(16)
S1' 0.0267(3) 0.0216(3) 0.0396(4) 0.0004(3) -0.0074(3) -0.0007(3)
S2' 0.0312(4) 0.0282(3) 0.0410(4) 0.0037(3) -0.0070(3) 0.0044(3)
C1' 0.0266(13) 0.0234(12) 0.0298(13) -0.0006(10) -0.0014(10) 0.0056(10)
N2' 0.0273(12) 0.0279(11) 0.0274(10) 0.0000(8) -0.0012(9) 0.0028(9)
C3' 0.0268(13) 0.0281(12) 0.0276(12) 0.0013(10) -0.0018(10) -0.0030(11)
C4' 0.0227(12) 0.0210(11) 0.0272(12) 0.0008(9) 0.0000(10) -0.0023(10)
C5' 0.0197(12) 0.0228(11) 0.0292(12) -0.0003(9) 0.0012(10) -0.0002(10)
N6' 0.0280(12) 0.0226(10) 0.0394(12) 0.0049(9) -0.0018(10) -0.0029(9)
N7' 0.0269(12) 0.0237(10) 0.0378(12) 0.0051(9) 0.0015(9) -0.0012(9)
C8' 0.0232(13) 0.0222(12) 0.0333(13) 0.0041(10) 0.0038(10) 0.0022(10)
N9' 0.0230(11) 0.0198(9) 0.0311(11) 0.0017(8) 0.0002(9) 0.0009(8)
C9' 0.046(2) 0.0234(13) 0.0418(18) 0.0017(12) -0.0069(15) 0.0076(14)
C10' 0.0403(19) 0.0317(15) 0.0488(19) 0.0061(14) -0.0170(15) -0.0094(14)
C11' 0.0431(19) 0.0270(14) 0.0419(17) 0.0083(12) 0.0023(14) 0.0081(13)
C12' 0.0202(12) 0.0204(11) 0.0292(12) 0.0003(9) -0.0039(10) -0.0002(9)
C13' 0.0231(13) 0.0245(12) 0.0299(13) 0.0033(10) 0.0033(10) -0.0003(10)
C14' 0.0244(13) 0.0272(12) 0.0259(13) -0.0033(10) 0.0029(10) 0.0015(10)
C15' 0.0210(12) 0.0221(11) 0.0288(12) 0.0012(9) -0.0002(10) -0.0001(10)
C16' 0.0174(12) 0.0293(12) 0.0233(11) 0.0020(10) 0.0001(9) 0.0016(10)
C17' 0.0223(12) 0.0227(11) 0.0263(12) 0.0002(10) -0.0004(10) 0.0028(10)
N18' 0.0288(12) 0.0282(11) 0.0350(12) -0.0052(9) 0.0086(9) -0.0066(9)
C19' 0.0262(14) 0.0280(13) 0.0367(15) -0.0095(11) -0.0006(12) -0.0029(12)
C20' 0.0262(15) 0.0345(15) 0.0329(15) -0.0001(12) 0.0017(11) -0.0052(12)
O1W 0.0317(11) 0.0319(10) 0.0313(10) 0.0016(8) 0.0032(8) 0.0020(9)

loop_
_geom_bond_atom_site_label_1
_geom_bond_atom_site_label_2
_geom_bond_distance
_geom_bond_site_symmetry_2
_geom_bond_publ_flag
S1 C1 1.730(2) . ?
S1 C4 1.738(2) . ?
S2 C8 1.745(2) . ?
S2 C11 1.794(3) . ?
C1 N2 1.305(3) . ?
C1 C9 1.493(3) . ?
N2 C3 1.384(3) . ?
C3 C4 1.371(3) . ?
C3 C10 1.495(3) . ?
C4 C5 1.458(3) . ?
C5 N6 1.315(3) . ?
C5 N9 1.381(3) . ?
N6 N7 1.398(3) . ?
N7 C8 1.311(3) . ?
C8 N9 1.369(3) . ?
N9 C12 1.443(3) . ?
C12 C13 1.378(3) . ?
C12 C17 1.388(3) . ?
C13 C14 1.380(3) . ?
C14 C15 1.415(3) . ?
C15 N18 1.373(3) . ?
C15 C16 1.405(3) . ?
C16 C17 1.390(3) . ?
N18 C20 1.441(4) . ?
N18 C19 1.452(4) . ?
S1' C1' 1.725(2) . ?
S1' C4' 1.731(2) . ?
S2' C8' 1.736(3) . ?
S2' C11' 1.796(3) . ?
C1' N2' 1.299(3) . ?
C1' C9' 1.484(4) . ?
N2' C3' 1.378(3) . ?
C3' C4' 1.372(3) . ?
C3' C10' 1.495(4) . ?
C4' C5' 1.454(3) . ?
C5' N6' 1.320(3) . ?
C5' N9' 1.378(3) . ?
N6' N7' 1.392(3) . ?
N7' C8' 1.312(3) . ?
C8' N9' 1.371(3) . ?
N9' C12' 1.443(3) . ?
C12' C13' 1.382(3) . ?
C12' C17' 1.388(3) . ?
C13' C14' 1.381(3) . ?
C14' C15' 1.410(4) . ?
C15' N18' 1.374(3) . ?
C15' C16' 1.412(3) . ?
C16' C17' 1.378(3) . ?
N18' C20' 1.443(3) . ?
N18' C19' 1.451(3) . ?

loop_
_cod_related_entry_id
_cod_related_entry_database
_cod_related_entry_code
1 ChemSpider 30653817
